data_4512523
loop_
_publ_author_name
Pratibha,
'Verma, Sandeep'

_publ_section_title
;
 Imine Component Based Modified Adenine Nucleobase--Metal Frameworks
;
_journal_issue 1
_journal_name_full 'Crystal Growth &amp; Design'
_journal_page_first 510
_journal_paper_doi 10.1021/cg5016498
_journal_volume 15
_journal_year 2015
_chemical_formula_sum 'C14 H14 N6 O'
_chemical_formula_weight 282.31
_chemical_name_systematic
;
 ?
;
_space_group_IT_number 14
_symmetry_cell_setting monoclinic
_symmetry_space_group_name_Hall '-P 2ybc'
_symmetry_space_group_name_H-M 'P 1 21/c 1'
_atom_sites_solution_hydrogens geom
_atom_sites_solution_primary direct
_atom_sites_solution_secondary difmap
_audit_creation_method SHELXL-97
_cell_angle_alpha 90.00
_cell_angle_beta 95.064(2)
_cell_angle_gamma 90.00
_cell_formula_units_Z 4
_cell_length_a 12.7519(12)
_cell_length_b 12.3485(10)
_cell_length_c 8.4764(8)
_cell_measurement_reflns_used 3270
_cell_measurement_temperature 100(2)
_cell_measurement_theta_max 28.33
_cell_measurement_theta_min 2.92
_cell_volume 1329.5(2)
_computing_structure_refinement 'SHELXL-97 (Sheldrick, 1997)'
_diffrn_ambient_temperature 100(2)
_diffrn_measured_fraction_theta_full 0.986
_diffrn_measured_fraction_theta_max 0.986
_diffrn_measurement_device_type 'Bruker D8 Advance diffractometer'
_diffrn_measurement_method \q/2\q
_diffrn_radiation_monochromator graphite
_diffrn_radiation_source 'fine-focus sealed tube'
_diffrn_radiation_type MoK\a
_diffrn_radiation_wavelength 0.71073
_diffrn_reflns_av_R_equivalents 0.0594
_diffrn_reflns_av_sigmaI/netI 0.0654
_diffrn_reflns_limit_h_max 16
_diffrn_reflns_limit_h_min -12
_diffrn_reflns_limit_k_max 12
_diffrn_reflns_limit_k_min -16
_diffrn_reflns_limit_l_max 11
_diffrn_reflns_limit_l_min -11
_diffrn_reflns_number 11166
_diffrn_reflns_theta_full 28.33
_diffrn_reflns_theta_max 28.33
_diffrn_reflns_theta_min 2.92
_exptl_absorpt_coefficient_mu 0.096
_exptl_absorpt_correction_T_max 0.9810
_exptl_absorpt_correction_T_min 0.9782
_exptl_absorpt_correction_type psi-scan
_exptl_absorpt_process_details '(North et al., 1968)'
_exptl_crystal_colour Yellow
_exptl_crystal_density_diffrn 1.410
_exptl_crystal_density_method 'not measured'
_exptl_crystal_description Needleshape
_exptl_crystal_F_000 592
_exptl_crystal_size_max 0.23
_exptl_crystal_size_mid 0.21
_exptl_crystal_size_min 0.20
_refine_diff_density_max 0.274
_refine_diff_density_min -0.240
_refine_diff_density_rms 0.055
_refine_ls_extinction_method none
_refine_ls_goodness_of_fit_ref 1.014
_refine_ls_hydrogen_treatment mixed
_refine_ls_matrix_type full
_refine_ls_number_parameters 199
_refine_ls_number_reflns 3270
_refine_ls_number_restraints 3
_refine_ls_restrained_S_all 1.014
_refine_ls_R_factor_all 0.0974
_refine_ls_R_factor_gt 0.0528
_refine_ls_shift/su_max 0.000
_refine_ls_shift/su_mean 0.000
_refine_ls_structure_factor_coef Fsqd
_refine_ls_weighting_details 'calc w=1/[\s^2^(Fo^2^)+(0.0440P)^2^+0.6307P] where P=(Fo^2^+2Fc^2^)/3'
_refine_ls_weighting_scheme calc
_refine_ls_wR_factor_gt 0.1032
_refine_ls_wR_factor_ref 0.1178
_reflns_number_gt 2147
_reflns_number_total 3270
_reflns_threshold_expression >2sigma(I)
_cod_data_source_file cg5016498_si_002.cif
_cod_data_source_block Ligand
_cod_depositor_comments
;
The following automatic conversions were performed:

'_symmetry_cell_setting' value 'Monoclinic' changed to 'monoclinic'
according to
/home/saulius/struct/COD-crude-data--automatic-downloads/rss-feeds/ACS/lib/dictionaries/cif_core.dic
dictionary named 'cif_core.dic' version 2.4.2 from 2011-04-26.

Automatic conversion script
Id: cif_fix_values 2935 2014-11-11 08:27:57Z andrius 

 Adding full bibliography for 4512523--4512528.cif.
;
_cod_original_sg_symbol_H-M 'P 21/c'
_cod_database_code 4512523

loop_
_symmetry_equiv_pos_as_xyz
'x, y, z'
'-x, y+1/2, -z+1/2'
'-x, -y, -z'
'x, -y-1/2, z-1/2'

loop_
_atom_site_label
_atom_site_type_symbol
_atom_site_fract_x
_atom_site_fract_y
_atom_site_fract_z
_atom_site_U_iso_or_equiv
_atom_site_adp_type
_atom_site_occupancy
_atom_site_symmetry_multiplicity
_atom_site_calc_flag
_atom_site_refinement_flags
O1 O 0.34621(12) 0.01632(11) 1.09891(17) 0.0263(4) Uani 1 1 d .
N12A N 0.32340(13) 0.17051(12) 0.88774(18) 0.0182(4) Uani 1 1 d .
N9A N 0.12265(12) 0.09598(12) 0.74653(17) 0.0147(3) Uani 1 1 d .
N6A N 0.08685(13) -0.26024(12) 0.58478(18) 0.0181(4) Uani 1 1 d D
N3A N 0.15265(13) 0.06000(12) 0.47200(17) 0.0161(3) Uani 1 1 d .
N1A N 0.12499(13) -0.12843(12) 0.40432(17) 0.0164(4) Uani 1 1 d .
N7A N 0.08375(12) -0.07199(12) 0.82499(16) 0.0157(3) Uani 1 1 d .
C17A C 0.59810(19) 0.06157(19) 1.3234(2) 0.0344(6) Uani 1 1 d .
H1 H 0.6402 0.0290 1.4085 0.041 Uiso 1 1 calc R
C18A C 0.63396(18) 0.15434(19) 1.2527(2) 0.0325(5) Uani 1 1 d .
H13 H 0.6995 0.1858 1.2897 0.039 Uiso 1 1 calc R
C19A C 0.57274(17) 0.19994(18) 1.1279(2) 0.0266(5) Uani 1 1 d .
H12 H 0.5974 0.2628 1.0781 0.032 Uiso 1 1 calc R
C14A C 0.47545(16) 0.15627(16) 1.0728(2) 0.0201(4) Uani 1 1 d .
C13A C 0.41264(16) 0.20763(15) 0.9422(2) 0.0188(4) Uani 1 1 d .
H11 H 0.4390 0.2710 0.8958 0.023 Uiso 1 1 calc R
C11A C 0.26707(15) 0.22674(15) 0.7544(2) 0.0188(4) Uani 1 1 d .
H10 H 0.2901 0.1984 0.6538 0.023 Uiso 1 1 calc R
H9 H 0.2838 0.3050 0.7605 0.023 Uiso 1 1 calc R
C10A C 0.14920(15) 0.21076(14) 0.7568(2) 0.0168(4) Uani 1 1 d .
H8 H 0.1258 0.2412 0.8559 0.020 Uiso 1 1 calc R
H7 H 0.1119 0.2498 0.6665 0.020 Uiso 1 1 calc R
C4A C 0.12799(14) 0.02994(14) 0.6170(2) 0.0136(4) Uani 1 1 d .
C5A C 0.10388(14) -0.07274(14) 0.6666(2) 0.0137(4) Uani 1 1 d .
C6A C 0.10479(14) -0.15623(14) 0.5532(2) 0.0147(4) Uani 1 1 d .
C16A C 0.50229(19) 0.01588(17) 1.2720(2) 0.0295(5) Uani 1 1 d .
H14 H 0.4788 -0.0473 1.3223 0.035 Uiso 1 1 calc R
C15A C 0.43998(17) 0.06237(16) 1.1462(2) 0.0225(5) Uani 1 1 d .
C2A C 0.14797(15) -0.02472(15) 0.3749(2) 0.0175(4) Uani 1 1 d .
H6 H 0.1631 -0.0097 0.2693 0.021 Uiso 1 1 calc R
C8A C 0.09632(15) 0.02993(14) 0.8660(2) 0.0160(4) Uani 1 1 d .
H5 H 0.0878 0.0555 0.9698 0.019 Uiso 1 1 calc R
H3 H 0.3190(17) 0.0531(17) 1.012(3) 0.024 Uiso 1 1 d .
H2 H 0.0912(17) -0.3078(13) 0.5102(17) 0.024 Uiso 1 1 d D
H4 H 0.0923(16) -0.2826(16) 0.6818(12) 0.024 Uiso 1 1 d D

loop_
_atom_site_aniso_label
_atom_site_aniso_U_11
_atom_site_aniso_U_22
_atom_site_aniso_U_33
_atom_site_aniso_U_23
_atom_site_aniso_U_13
_atom_site_aniso_U_12
O1 0.0321(9) 0.0217(8) 0.0251(8) 0.0024(6) 0.0026(7) -0.0004(6)
N12A 0.0205(9) 0.0173(8) 0.0169(8) -0.0007(6) 0.0028(7) 0.0012(7)
N9A 0.0166(9) 0.0138(8) 0.0137(7) -0.0001(6) 0.0004(6) -0.0009(6)
N6A 0.0283(10) 0.0134(8) 0.0128(7) -0.0014(6) 0.0030(7) -0.0022(7)
N3A 0.0187(9) 0.0164(8) 0.0132(7) 0.0025(6) 0.0018(6) 0.0010(6)
N1A 0.0207(9) 0.0159(8) 0.0125(7) -0.0008(6) 0.0009(6) 0.0006(6)
N7A 0.0189(9) 0.0162(8) 0.0121(7) 0.0002(6) 0.0016(6) 0.0001(6)
C17A 0.0343(14) 0.0430(14) 0.0247(11) -0.0043(10) -0.0035(10) 0.0208(11)
C18A 0.0225(12) 0.0467(14) 0.0277(11) -0.0092(10) -0.0017(9) 0.0092(10)
C19A 0.0206(12) 0.0325(12) 0.0271(11) -0.0050(9) 0.0034(9) 0.0021(9)
C14A 0.0201(11) 0.0238(11) 0.0168(9) -0.0045(8) 0.0042(8) 0.0042(8)
C13A 0.0207(11) 0.0186(10) 0.0179(9) -0.0017(7) 0.0056(8) -0.0005(8)
C11A 0.0249(11) 0.0157(9) 0.0158(9) 0.0008(7) 0.0027(8) -0.0032(8)
C10A 0.0223(11) 0.0118(9) 0.0159(9) 0.0008(7) -0.0003(7) -0.0002(8)
C4A 0.0118(10) 0.0144(9) 0.0144(8) -0.0001(7) -0.0007(7) 0.0024(7)
C5A 0.0135(10) 0.0159(9) 0.0117(8) 0.0010(7) 0.0003(7) -0.0001(7)
C6A 0.0133(10) 0.0153(9) 0.0150(9) -0.0003(7) -0.0006(7) -0.0005(7)
C16A 0.0392(14) 0.0259(11) 0.0240(11) 0.0001(9) 0.0054(10) 0.0132(10)
C15A 0.0261(12) 0.0220(11) 0.0200(10) -0.0054(8) 0.0047(8) 0.0075(9)
C2A 0.0200(11) 0.0206(10) 0.0120(8) 0.0028(7) 0.0024(7) 0.0019(8)
C8A 0.0193(10) 0.0154(10) 0.0134(8) -0.0001(7) 0.0026(7) 0.0004(8)

loop_
_atom_type_symbol
_atom_type_description
_atom_type_scat_dispersion_real
_atom_type_scat_dispersion_imag
_atom_type_scat_source
C C 0.0033 0.0016 'International Tables Vol C Tables 4.2.6.8 and 6.1.1.4'
H H 0.0000 0.0000 'International Tables Vol C Tables 4.2.6.8 and 6.1.1.4'
N N 0.0061 0.0033 'International Tables Vol C Tables 4.2.6.8 and 6.1.1.4'
O O 0.0106 0.0060 'International Tables Vol C Tables 4.2.6.8 and 6.1.1.4'

loop_
_geom_angle_atom_site_label_1
_geom_angle_atom_site_label_2
_geom_angle_atom_site_label_3
_geom_angle
C15A O1 H3 107.1(14)
C13A N12A C11A 118.14(16)
C8A N9A C4A 105.72(14)
C8A N9A C10A 127.41(15)
C4A N9A C10A 126.65(15)
C6A N6A H2 118.8(13)
C6A N6A H4 119.8(14)
H2 N6A H4 118.1(18)
C2A N3A C4A 110.28(15)
C2A N1A C6A 118.54(15)
C8A N7A C5A 103.52(14)
C16A C17A C18A 121.1(2)
C16A C17A H1 119.4
C18A C17A H1 119.4
C19A C18A C17A 118.8(2)
C19A C18A H13 120.6
C17A C18A H13 120.6
C18A C19A C14A 121.7(2)
C18A C19A H12 119.1
C14A C19A H12 119.1
C19A C14A C15A 118.74(19)
C19A C14A C13A 120.03(19)
C15A C14A C13A 121.23(19)
N12A C13A C14A 122.21(18)
N12A C13A H11 118.9
C14A C13A H11 118.9
N12A C11A C10A 110.36(15)
N12A C11A H10 109.6
C10A C11A H10 109.6
N12A C11A H9 109.6
C10A C11A H9 109.6
H10 C11A H9 108.1
N9A C10A C11A 110.52(15)
N9A C10A H8 109.5
C11A C10A H8 109.5
N9A C10A H7 109.5
C11A C10A H7 109.5
H8 C10A H7 108.1
N3A C4A N9A 126.68(16)
N3A C4A C5A 127.44(16)
N9A C4A C5A 105.88(15)
C4A C5A N7A 110.73(15)
C4A C5A C6A 116.65(15)
N7A C5A C6A 132.62(16)
N6A C6A N1A 118.73(16)
N6A C6A C5A 123.66(16)
N1A C6A C5A 117.62(16)
C17A C16A C15A 120.1(2)
C17A C16A H14 120.0
C15A C16A H14 120.0
O1 C15A C16A 118.8(2)
O1 C15A C14A 121.67(18)
C16A C15A C14A 119.5(2)
N3A C2A N1A 129.38(16)
N3A C2A H6 115.3
N1A C2A H6 115.3
N7A C8A N9A 114.14(15)
N7A C8A H5 122.9
N9A C8A H5 122.9

loop_
_geom_bond_atom_site_label_1
_geom_bond_atom_site_label_2
_geom_bond_distance
O1 C15A 1.352(3)
O1 H3 0.91(2)
N12A C13A 1.275(2)
N12A C11A 1.460(2)
N9A C8A 1.365(2)
N9A C4A 1.374(2)
N9A C10A 1.458(2)
N6A C6A 1.336(2)
N6A H2 0.868(9)
N6A H4 0.864(9)
N3A C2A 1.329(2)
N3A C4A 1.347(2)
N1A C2A 1.342(2)
N1A C6A 1.354(2)
N7A C8A 1.312(2)
N7A C5A 1.389(2)
C17A C16A 1.381(3)
C17A C18A 1.389(3)
C17A H1 0.9500
C18A C19A 1.378(3)
C18A H13 0.9500
C19A C14A 1.395(3)
C19A H12 0.9500
C14A C15A 1.409(3)
C14A C13A 1.453(3)
C13A H11 0.9500
C11A C10A 1.518(3)
C11A H10 0.9900
C11A H9 0.9900
C10A H8 0.9900
C10A H7 0.9900
C4A C5A 1.379(2)
C5A C6A 1.410(2)
C16A C15A 1.396(3)
C16A H14 0.9500
C2A H6 0.9500
C8A H5 0.9500

loop_
_geom_torsion_atom_site_label_1
_geom_torsion_atom_site_label_2
_geom_torsion_atom_site_label_3
_geom_torsion_atom_site_label_4
_geom_torsion
C16A C17A C18A C19A -0.9(3)
C17A C18A C19A C14A 1.0(3)
C18A C19A C14A C15A -0.7(3)
C18A C19A C14A C13A 179.19(18)
C11A N12A C13A C14A -178.93(16)
C19A C14A C13A N12A 179.87(18)
C15A C14A C13A N12A -0.2(3)
C13A N12A C11A C10A -152.17(16)
C8A N9A C10A C11A 104.3(2)
C4A N9A C10A C11A -69.6(2)
N12A C11A C10A N9A -59.76(19)
C2A N3A C4A N9A -178.70(18)
C2A N3A C4A C5A 1.9(3)
C8A N9A C4A N3A -179.25(18)
C10A N9A C4A N3A -4.3(3)
C8A N9A C4A C5A 0.25(19)
C10A N9A C4A C5A 175.20(17)
N3A C4A C5A N7A 179.40(17)
N9A C4A C5A N7A -0.1(2)
N3A C4A C5A C6A -0.1(3)
N9A C4A C5A C6A -179.63(16)
C8A N7A C5A C4A -0.1(2)
C8A N7A C5A C6A 179.3(2)
C2A N1A C6A N6A -176.83(17)
C2A N1A C6A C5A 3.2(3)
C4A C5A C6A N6A 177.52(18)
N7A C5A C6A N6A -1.9(3)
C4A C5A C6A N1A -2.5(3)
N7A C5A C6A N1A 178.05(19)
C18A C17A C16A C15A 0.5(3)
C17A C16A C15A O1 -179.60(18)
C17A C16A C15A C14A -0.2(3)
C19A C14A C15A O1 179.68(17)
C13A C14A C15A O1 -0.2(3)
C19A C14A C15A C16A 0.3(3)
C13A C14A C15A C16A -179.56(17)
C4A N3A C2A N1A -1.2(3)
C6A N1A C2A N3A -1.4(3)
C5A N7A C8A N9A 0.3(2)
C4A N9A C8A N7A -0.3(2)
C10A N9A C8A N7A -175.25(17)
